data_7044664
loop_
_publ_author_name
'Xiao, Ying-Hui'
'Deng, Zhaopeng'
'Zhu, Zhi-Biao'
'Huo, Li-Hua'
'Gao, Shan'

_publ_section_title
;
 Rare Earth Metal-Organic Complexes Constructed from Hydroxyl and Carboxyl
 Modified Arenesulfonate: Syntheses, Structure Evolutions, Ultraviolet,
 Visible and Near-Infrared Luminescence
;
_journal_name_full 'Dalton Transactions'
_journal_paper_doi 10.1039/C7DT03254D
_journal_year 2017
_chemical_formula_moiety 'C19 H13 N2 Nd O7 S'
_chemical_formula_sum 'C19 H13 N2 Nd O7 S'
_chemical_formula_weight 557.61
_chemical_name_systematic
; 
 ? 
;
_space_group_IT_number 14
_symmetry_cell_setting monoclinic
_symmetry_space_group_name_Hall '-P 2ybc'
_symmetry_space_group_name_H-M 'P 1 21/c 1'
_atom_sites_solution_hydrogens geom
_atom_sites_solution_primary direct
_atom_sites_solution_secondary difmap
_audit_creation_method SHELXL-97
_audit_update_record
;
2017-05-13 deposited with the CCDC.
2017-11-06 downloaded from the CCDC.
;
_cell_angle_alpha 90.00
_cell_angle_beta 103.0039(19)
_cell_angle_gamma 90.00
_cell_formula_units_Z 4
_cell_length_a 11.9718(3)
_cell_length_b 8.51291(18)
_cell_length_c 18.0845(3)
_cell_measurement_reflns_used 3117
_cell_measurement_temperature 295(2)
_cell_measurement_theta_max 27.56
_cell_measurement_theta_min 3.20
_cell_volume 1795.81(7)
_computing_cell_refinement
;
CrysAlis Pro (Agilent, 2013)
;
_computing_data_collection
;
CrysAlis Pro (Agilent, 2013)
;
_computing_data_reduction
;
CrysAlis Pro (Agilent, 2013)
;
_computing_molecular_graphics '(K. Brandenburg, Diamond 3.1, 2009)'
_computing_publication_material '(K. Brandenburg, Diamond 3.1, 2009)'
_computing_structure_refinement 'SHELXL-97 (Sheldrick, 1997)'
_computing_structure_solution 'SHELXS-97 (Sheldrick, 1990)'
_diffrn_ambient_temperature 295(2)
_diffrn_detector_area_resol_mean 16.1954
_diffrn_measured_fraction_theta_full 0.989
_diffrn_measured_fraction_theta_max 0.989
_diffrn_measurement_device_type 'Xcalibur, Eos'
_diffrn_measurement_method '\w scans'
_diffrn_radiation_monochromator graphite
_diffrn_radiation_source 'Enhance (Mo) X-ray Source'
_diffrn_radiation_type MoK\a
_diffrn_radiation_wavelength 0.71073
_diffrn_reflns_av_R_equivalents 0.0235
_diffrn_reflns_av_sigmaI/netI 0.0442
_diffrn_reflns_limit_h_max 14
_diffrn_reflns_limit_h_min -15
_diffrn_reflns_limit_k_max 9
_diffrn_reflns_limit_k_min -11
_diffrn_reflns_limit_l_max 13
_diffrn_reflns_limit_l_min -23
_diffrn_reflns_number 6427
_diffrn_reflns_theta_full 27.56
_diffrn_reflns_theta_max 27.56
_diffrn_reflns_theta_min 3.20
_exptl_absorpt_coefficient_mu 3.057
_exptl_absorpt_correction_T_max 0.6405
_exptl_absorpt_correction_T_min 0.5528
_exptl_absorpt_correction_type multi-scan
_exptl_absorpt_process_details
; 
CrysAlis Pro (Agilent, 2013)
Empirical absorption correction using spherical harmonics,
 implemented in SCALE3 ABSPACK scaling algorithm. 
;
_exptl_crystal_colour purple
_exptl_crystal_density_diffrn 2.062
_exptl_crystal_density_method 'not measured'
_exptl_crystal_description block
_exptl_crystal_F_000 1092
_exptl_crystal_size_max 0.22
_exptl_crystal_size_mid 0.18
_exptl_crystal_size_min 0.16
_refine_diff_density_max 1.094
_refine_diff_density_min -1.051
_refine_diff_density_rms 0.124
_refine_ls_extinction_method none
_refine_ls_goodness_of_fit_ref 1.041
_refine_ls_hydrogen_treatment mixed
_refine_ls_matrix_type full
_refine_ls_number_parameters 277
_refine_ls_number_reflns 4097
_refine_ls_number_restraints 3
_refine_ls_restrained_S_all 1.041
_refine_ls_R_factor_all 0.0382
_refine_ls_R_factor_gt 0.0304
_refine_ls_shift/su_max 0.000
_refine_ls_shift/su_mean 0.000
_refine_ls_structure_factor_coef Fsqd
_refine_ls_weighting_details 'calc w=1/[\s^2^(Fo^2^)+(0.0285P)^2^+1.2142P] where P=(Fo^2^+2Fc^2^)/3'
_refine_ls_weighting_scheme calc
_refine_ls_wR_factor_gt 0.0669
_refine_ls_wR_factor_ref 0.0721
_reflns_number_gt 3498
_reflns_number_total 4097
_reflns_threshold_expression >2sigma(I)
_cod_data_source_file c7dt03254d2.cif
_cod_data_source_block 6-Nd
_cod_original_cell_volume 1795.82(6)
_cod_original_sg_symbol_H-M 'P 21/c'
_cod_database_code 7044664

loop_
_symmetry_equiv_pos_as_xyz
'x, y, z'
'-x, y+1/2, -z+1/2'
'-x, -y, -z'
'x, -y-1/2, z-1/2'

loop_
_atom_site_label
_atom_site_type_symbol
_atom_site_fract_x
_atom_site_fract_y
_atom_site_fract_z
_atom_site_U_iso_or_equiv
_atom_site_adp_type
_atom_site_occupancy
_atom_site_symmetry_multiplicity
_atom_site_calc_flag
_atom_site_refinement_flags
Nd1 Nd 0.880633(16) 0.53909(2) 0.199935(10) 0.01638(7) Uani 1 1 d .
S1 S 0.81906(8) 0.12710(11) 0.17108(5) 0.0199(2) Uani 1 1 d .
O1 O 0.7699(2) 0.2814(3) 0.18045(15) 0.0256(6) Uani 1 1 d .
O1W O 0.8456(3) 0.7704(3) 0.27871(17) 0.0295(6) Uani 1 1 d D
H1W1 H 0.811(3) 0.846(3) 0.252(2) 0.044 Uiso 1 1 d D
H1W2 H 0.904(3) 0.809(4) 0.310(2) 0.044 Uiso 1 1 d D
O2 O 0.7372(3) 0.0003(3) 0.16697(16) 0.0297(7) Uani 1 1 d .
O3 O 0.9226(2) 0.0985(3) 0.23021(15) 0.0280(6) Uani 1 1 d .
O4 O 0.9601(2) 0.3796(3) 0.12242(14) 0.0232(6) Uani 1 1 d .
O5 O 0.9036(2) 0.0828(3) -0.18167(15) 0.0286(6) Uani 1 1 d .
O6 O 1.0369(2) 0.2604(3) -0.13375(14) 0.0251(6) Uani 1 1 d .
N1 N 0.7287(3) 0.6059(4) 0.07333(18) 0.0254(7) Uani 1 1 d .
N2 N 0.6615(3) 0.5680(4) 0.20564(19) 0.0252(7) Uani 1 1 d .
C1 C 0.8597(3) 0.1368(4) 0.0835(2) 0.0198(8) Uani 1 1 d .
C2 C 0.9242(3) 0.2695(4) 0.0701(2) 0.0195(8) Uani 1 1 d .
C3 C 0.9500(3) 0.2781(4) -0.0014(2) 0.0199(8) Uani 1 1 d .
H3 H 0.9898 0.3650 -0.0132 0.024 Uiso 1 1 calc R
C4 C 0.9178(3) 0.1608(4) -0.05564(19) 0.0179(7) Uani 1 1 d .
C5 C 0.8550(3) 0.0324(4) -0.0400(2) 0.0194(8) Uani 1 1 d .
H5 H 0.8329 -0.0462 -0.0760 0.023 Uiso 1 1 calc R
C6 C 0.8258(3) 0.0230(4) 0.0295(2) 0.0205(8) Uani 1 1 d .
H6 H 0.7826 -0.0616 0.0398 0.025 Uiso 1 1 calc R
C7 C 0.9557(3) 0.1708(4) -0.1298(2) 0.0186(8) Uani 1 1 d .
C8 C 0.7582(4) 0.6167(6) 0.0071(2) 0.0378(11) Uani 1 1 d .
H8 H 0.8324 0.5881 0.0050 0.045 Uiso 1 1 calc R
C9 C 0.6850(5) 0.6682(6) -0.0595(3) 0.0465(13) Uani 1 1 d .
H9 H 0.7096 0.6735 -0.1047 0.056 Uiso 1 1 calc R
C10 C 0.5774(5) 0.7100(6) -0.0569(3) 0.0535(15) Uani 1 1 d .
H10 H 0.5274 0.7459 -0.1006 0.064 Uiso 1 1 calc R
C11 C 0.5401(4) 0.7000(5) 0.0108(3) 0.0417(12) Uani 1 1 d .
C12 C 0.4275(5) 0.7381(7) 0.0169(4) 0.0622(17) Uani 1 1 d .
H12 H 0.3761 0.7797 -0.0248 0.075 Uiso 1 1 calc R
C13 C 0.3939(4) 0.7155(7) 0.0812(4) 0.0610(17) Uani 1 1 d .
H13 H 0.3191 0.7412 0.0832 0.073 Uiso 1 1 calc R
C14 C 0.4689(4) 0.6531(6) 0.1474(3) 0.0428(12) Uani 1 1 d .
C15 C 0.4366(4) 0.6164(7) 0.2144(3) 0.0519(14) Uani 1 1 d .
H15 H 0.3618 0.6360 0.2184 0.062 Uiso 1 1 calc R
C16 C 0.5112(5) 0.5532(6) 0.2735(3) 0.0464(13) Uani 1 1 d .
H16 H 0.4882 0.5238 0.3173 0.056 Uiso 1 1 calc R
C17 C 0.6255(4) 0.5329(5) 0.2671(3) 0.0363(11) Uani 1 1 d .
H17 H 0.6782 0.4926 0.3086 0.044 Uiso 1 1 calc R
C18 C 0.5842(3) 0.6238(5) 0.1446(2) 0.0281(9) Uani 1 1 d .
C19 C 0.6195(3) 0.6446(5) 0.0757(2) 0.0277(9) Uani 1 1 d .

loop_
_atom_site_aniso_label
_atom_site_aniso_U_11
_atom_site_aniso_U_22
_atom_site_aniso_U_33
_atom_site_aniso_U_23
_atom_site_aniso_U_13
_atom_site_aniso_U_12
Nd1 0.01607(11) 0.02044(12) 0.01313(10) 0.00022(7) 0.00431(7) 0.00056(8)
S1 0.0176(4) 0.0249(5) 0.0179(4) 0.0004(4) 0.0052(3) -0.0007(4)
O1 0.0243(14) 0.0257(14) 0.0301(15) -0.0019(12) 0.0132(12) 0.0028(12)
O1W 0.0273(16) 0.0254(15) 0.0346(17) -0.0001(13) 0.0040(13) -0.0014(13)
O2 0.0289(16) 0.0335(15) 0.0293(16) -0.0002(13) 0.0123(13) -0.0095(13)
O3 0.0226(14) 0.0408(16) 0.0186(13) 0.0008(12) 0.0009(11) 0.0064(13)
O4 0.0253(14) 0.0234(14) 0.0226(13) -0.0075(11) 0.0089(11) -0.0047(12)
O5 0.0352(16) 0.0341(15) 0.0168(13) -0.0052(12) 0.0061(12) -0.0042(14)
O6 0.0276(15) 0.0297(15) 0.0198(13) 0.0040(11) 0.0094(11) -0.0038(13)
N1 0.0212(16) 0.0294(18) 0.0235(17) 0.0027(14) 0.0008(13) -0.0035(15)
N2 0.0234(17) 0.0279(18) 0.0257(17) -0.0042(14) 0.0086(14) 0.0001(15)
C1 0.0172(17) 0.026(2) 0.0176(17) 0.0004(15) 0.0059(14) 0.0034(16)
C2 0.0158(17) 0.0216(19) 0.0217(18) -0.0020(15) 0.0053(14) 0.0004(15)
C3 0.0200(18) 0.0186(18) 0.0226(18) 0.0004(15) 0.0082(15) -0.0032(15)
C4 0.0174(17) 0.0203(18) 0.0155(17) -0.0011(14) 0.0028(14) 0.0033(15)
C5 0.0222(18) 0.0204(19) 0.0155(17) -0.0039(14) 0.0040(14) -0.0008(16)
C6 0.0180(18) 0.0235(19) 0.0197(18) 0.0024(15) 0.0039(14) -0.0009(16)
C7 0.0212(18) 0.0205(18) 0.0150(17) 0.0014(14) 0.0058(14) 0.0012(16)
C8 0.037(2) 0.046(3) 0.030(2) 0.004(2) 0.0058(19) -0.009(2)
C9 0.063(4) 0.049(3) 0.024(2) 0.009(2) 0.001(2) -0.017(3)
C10 0.056(3) 0.051(3) 0.041(3) 0.017(2) -0.016(3) -0.004(3)
C11 0.034(2) 0.034(2) 0.050(3) 0.007(2) -0.007(2) 0.001(2)
C12 0.035(3) 0.061(4) 0.077(4) 0.017(3) -0.016(3) 0.016(3)
C13 0.023(2) 0.060(4) 0.093(5) 0.009(3) 0.000(3) 0.016(3)
C14 0.023(2) 0.037(3) 0.070(4) -0.011(2) 0.014(2) 0.002(2)
C15 0.025(2) 0.055(3) 0.081(4) -0.023(3) 0.024(3) 0.002(3)
C16 0.040(3) 0.055(3) 0.052(3) -0.017(3) 0.026(3) -0.011(3)
C17 0.033(2) 0.046(3) 0.032(2) -0.009(2) 0.0109(19) -0.004(2)
C18 0.0178(19) 0.026(2) 0.038(2) -0.0067(18) 0.0011(17) -0.0002(17)
C19 0.023(2) 0.022(2) 0.034(2) 0.0037(17) -0.0024(17) -0.0002(17)

loop_
_atom_type_symbol
_atom_type_description
_atom_type_scat_dispersion_real
_atom_type_scat_dispersion_imag
_atom_type_scat_source
C C 0.0033 0.0016 'International Tables Vol C Tables 4.2.6.8 and 6.1.1.4'
H H 0.0000 0.0000 'International Tables Vol C Tables 4.2.6.8 and 6.1.1.4'
N N 0.0061 0.0033 'International Tables Vol C Tables 4.2.6.8 and 6.1.1.4'
O O 0.0106 0.0060 'International Tables Vol C Tables 4.2.6.8 and 6.1.1.4'
S S 0.1246 0.1234 'International Tables Vol C Tables 4.2.6.8 and 6.1.1.4'
Nd Nd -0.1943 3.0179 'International Tables Vol C Tables 4.2.6.8 and 6.1.1.4'

loop_
_geom_angle_atom_site_label_1
_geom_angle_atom_site_label_2
_geom_angle_atom_site_label_3
_geom_angle
_geom_angle_site_symmetry_1
_geom_angle_site_symmetry_3
O4 Nd1 O5 108.41(10) . 4_566
O4 Nd1 O6 81.06(9) . 3_765
O5 Nd1 O6 142.07(10) 4_566 3_765
O4 Nd1 O3 87.43(9) . 2_755
O5 Nd1 O3 73.72(10) 4_566 2_755
O6 Nd1 O3 70.05(9) 3_765 2_755
O4 Nd1 O1W 161.43(9) . .
O5 Nd1 O1W 80.17(10) 4_566 .
O6 Nd1 O1W 82.35(9) 3_765 .
O3 Nd1 O1W 79.11(10) 2_755 .
O4 Nd1 O1 71.42(9) . .
O5 Nd1 O1 72.23(9) 4_566 .
O6 Nd1 O1 142.85(9) 3_765 .
O3 Nd1 O1 131.01(9) 2_755 .
O1W Nd1 O1 127.14(9) . .
O4 Nd1 N1 84.12(10) . .
O5 Nd1 N1 143.51(10) 4_566 .
O6 Nd1 N1 72.41(10) 3_765 .
O3 Nd1 N1 142.36(10) 2_755 .
O1W Nd1 N1 98.74(10) . .
O1 Nd1 N1 80.24(9) . .
O4 Nd1 N2 128.58(9) . .
O5 Nd1 N2 85.38(10) 4_566 .
O6 Nd1 N2 118.02(10) 3_765 .
O3 Nd1 N2 143.05(10) 2_755 .
O1W Nd1 N2 67.34(10) . .
O1 Nd1 N2 66.30(9) . .
N1 Nd1 N2 61.43(10) . .
O2 S1 O3 111.45(17) . .
O2 S1 O1 112.92(17) . .
O3 S1 O1 111.14(17) . .
O2 S1 C1 108.05(18) . .
O3 S1 C1 107.74(17) . .
O1 S1 C1 105.16(17) . .
S1 O1 Nd1 125.36(15) . .
Nd1 O1W H1W1 113(3) . .
Nd1 O1W H1W2 117(3) . .
H1W1 O1W H1W2 107.7(16) . .
S1 O3 Nd1 164.61(17) . 2_745
C2 O4 Nd1 137.3(2) . .
C7 O5 Nd1 152.6(3) . 4_565
C7 O6 Nd1 150.2(2) . 3_765
C8 N1 C19 117.7(4) . .
C8 N1 Nd1 121.7(3) . .
C19 N1 Nd1 120.3(3) . .
C17 N2 C18 118.3(4) . .
C17 N2 Nd1 121.7(3) . .
C18 N2 Nd1 120.0(3) . .
C6 C1 C2 121.7(3) . .
C6 C1 S1 120.7(3) . .
C2 C1 S1 117.5(3) . .
O4 C2 C3 121.2(3) . .
O4 C2 C1 122.6(3) . .
C3 C2 C1 116.2(3) . .
C4 C3 C2 122.0(3) . .
C4 C3 H3 119.0 . .
C2 C3 H3 119.0 . .
C5 C4 C3 119.8(3) . .
C5 C4 C7 120.6(3) . .
C3 C4 C7 119.6(3) . .
C6 C5 C4 119.3(3) . .
C6 C5 H5 120.3 . .
C4 C5 H5 120.3 . .
C1 C6 C5 120.9(4) . .
C1 C6 H6 119.6 . .
C5 C6 H6 119.6 . .
O6 C7 O5 125.8(3) . .
O6 C7 C4 118.5(3) . .
O5 C7 C4 115.6(3) . .
N1 C8 C9 124.0(5) . .
N1 C8 H8 118.0 . .
C9 C8 H8 118.0 . .
C10 C9 C8 118.3(5) . .
C10 C9 H9 120.9 . .
C8 C9 H9 120.9 . .
C9 C10 C11 120.8(4) . .
C9 C10 H10 119.6 . .
C11 C10 H10 119.6 . .
C10 C11 C19 117.4(5) . .
C10 C11 C12 123.6(5) . .
C19 C11 C12 119.0(5) . .
C13 C12 C11 121.2(5) . .
C13 C12 H12 119.4 . .
C11 C12 H12 119.4 . .
C12 C13 C14 122.1(5) . .
C12 C13 H13 118.9 . .
C14 C13 H13 118.9 . .
C15 C14 C18 117.2(5) . .
C15 C14 C13 124.8(5) . .
C18 C14 C13 118.0(5) . .
C16 C15 C14 121.4(5) . .
C16 C15 H15 119.3 . .
C14 C15 H15 119.3 . .
C15 C16 C17 117.9(5) . .
C15 C16 H16 121.0 . .
C17 C16 H16 121.0 . .
N2 C17 C16 123.4(5) . .
N2 C17 H17 118.3 . .
C16 C17 H17 118.3 . .
N2 C18 C19 118.4(4) . .
N2 C18 C14 121.7(4) . .
C19 C18 C14 119.8(4) . .
N1 C19 C18 118.6(3) . .
N1 C19 C11 121.8(4) . .
C18 C19 C11 119.7(4) . .

loop_
_geom_bond_atom_site_label_1
_geom_bond_atom_site_label_2
_geom_bond_distance
_geom_bond_site_symmetry_2
Nd1 O4 2.305(3) .
Nd1 O5 2.339(3) 4_566
Nd1 O6 2.419(3) 3_765
Nd1 O3 2.462(3) 2_755
Nd1 O1W 2.520(3) .
Nd1 O1 2.546(3) .
Nd1 N1 2.646(3) .
Nd1 N2 2.660(3) .
S1 O2 1.449(3) .
S1 O3 1.464(3) .
S1 O1 1.464(3) .
S1 C1 1.760(4) .
O1W H1W1 0.85(4) .
O1W H1W2 0.85(4) .
O3 Nd1 2.462(3) 2_745
O4 C2 1.332(4) .
O5 C7 1.252(4) .
O5 Nd1 2.339(3) 4_565
O6 C7 1.250(4) .
O6 Nd1 2.419(3) 3_765
N1 C8 1.326(5) .
N1 C19 1.359(5) .
N2 C17 1.314(6) .
N2 C18 1.357(5) .
C1 C6 1.371(5) .
C1 C2 1.419(5) .
C2 C3 1.398(5) .
C3 C4 1.392(5) .
C3 H3 0.9300 .
C4 C5 1.391(5) .
C4 C7 1.512(5) .
C5 C6 1.381(5) .
C5 H5 0.9300 .
C6 H6 0.9300 .
C8 C9 1.392(6) .
C8 H8 0.9300 .
C9 C10 1.347(8) .
C9 H9 0.9300 .
C10 C11 1.396(8) .
C10 H10 0.9300 .
C11 C19 1.415(6) .
C11 C12 1.415(8) .
C12 C13 1.326(8) .
C12 H12 0.9300 .
C13 C14 1.428(8) .
C13 H13 0.9300 .
C14 C15 1.387(7) .
C14 C18 1.415(6) .
C15 C16 1.341(8) .
C15 H15 0.9300 .
C16 C17 1.410(7) .
C16 H16 0.9300 .
C17 H17 0.9300 .
C18 C19 1.414(6) .

loop_
_geom_hbond_atom_site_label_D
_geom_hbond_atom_site_label_H
_geom_hbond_atom_site_label_A
_geom_hbond_distance_DH
_geom_hbond_distance_HA
_geom_hbond_distance_DA
_geom_hbond_angle_DHA
_geom_hbond_site_symmetry_A
O1W H1W1 O2 0.85(4) 2.065(15) 2.902(4) 166(5) 1_565
O1W H1W1 O3 0.85(4) 2.61(4) 3.129(4) 120(3) 1_565
O1W H1W2 O4 0.85(4) 1.902(11) 2.757(4) 176(4) 2_755

loop_
_geom_torsion_atom_site_label_1
_geom_torsion_atom_site_label_2
_geom_torsion_atom_site_label_3
_geom_torsion_atom_site_label_4
_geom_torsion
_geom_torsion_site_symmetry_1
_geom_torsion_site_symmetry_4
O2 S1 O1 Nd1 175.46(17) . .
O3 S1 O1 Nd1 49.4(2) . .
C1 S1 O1 Nd1 -67.0(2) . .
O4 Nd1 O1 S1 33.35(18) . .
O5 Nd1 O1 S1 -83.88(19) 4_566 .
O6 Nd1 O1 S1 77.7(2) 3_765 .
O3 Nd1 O1 S1 -35.8(2) 2_755 .
O1W Nd1 O1 S1 -146.00(16) . .
N1 Nd1 O1 S1 120.4(2) . .
N2 Nd1 O1 S1 -176.6(2) . .
O2 S1 O3 Nd1 108.6(7) . 2_745
O1 S1 O3 Nd1 -124.5(7) . 2_745
C1 S1 O3 Nd1 -9.8(7) . 2_745
O5 Nd1 O4 C2 95.2(3) 4_566 .
O6 Nd1 O4 C2 -122.7(3) 3_765 .
O3 Nd1 O4 C2 167.1(3) 2_755 .
O1W Nd1 O4 C2 -149.6(3) . .
O1 Nd1 O4 C2 32.0(3) . .
N1 Nd1 O4 C2 -49.6(3) . .
N2 Nd1 O4 C2 -3.8(4) . .
O4 Nd1 N1 C8 -36.0(3) . .
O5 Nd1 N1 C8 -149.2(3) 4_566 .
O6 Nd1 N1 C8 46.5(3) 3_765 .
O3 Nd1 N1 C8 42.1(4) 2_755 .
O1W Nd1 N1 C8 125.5(3) . .
O1 Nd1 N1 C8 -108.1(3) . .
N2 Nd1 N1 C8 -176.3(4) . .
O4 Nd1 N1 C19 150.2(3) . .
O5 Nd1 N1 C19 36.9(4) 4_566 .
O6 Nd1 N1 C19 -127.4(3) 3_765 .
O3 Nd1 N1 C19 -131.8(3) 2_755 .
O1W Nd1 N1 C19 -48.3(3) . .
O1 Nd1 N1 C19 78.1(3) . .
N2 Nd1 N1 C19 9.8(3) . .
O4 Nd1 N2 C17 117.9(3) . .
O5 Nd1 N2 C17 8.0(3) 4_566 .
O6 Nd1 N2 C17 -140.6(3) 3_765 .
O3 Nd1 N2 C17 -46.9(4) 2_755 .
O1W Nd1 N2 C17 -73.3(3) . .
O1 Nd1 N2 C17 80.6(3) . .
N1 Nd1 N2 C17 172.2(4) . .
O4 Nd1 N2 C18 -63.7(3) . .
O5 Nd1 N2 C18 -173.6(3) 4_566 .
O6 Nd1 N2 C18 37.8(3) 3_765 .
O3 Nd1 N2 C18 131.5(3) 2_755 .
O1W Nd1 N2 C18 105.1(3) . .
O1 Nd1 N2 C18 -101.0(3) . .
N1 Nd1 N2 C18 -9.4(3) . .
O2 S1 C1 C6 -8.0(4) . .
O3 S1 C1 C6 112.5(3) . .
O1 S1 C1 C6 -128.8(3) . .
O2 S1 C1 C2 169.4(3) . .
O3 S1 C1 C2 -70.1(3) . .
O1 S1 C1 C2 48.5(3) . .
Nd1 O4 C2 C3 128.2(3) . .
Nd1 O4 C2 C1 -52.7(5) . .
C6 C1 C2 O4 -178.5(3) . .
S1 C1 C2 O4 4.1(5) . .
C6 C1 C2 C3 0.7(5) . .
S1 C1 C2 C3 -176.7(3) . .
O4 C2 C3 C4 177.0(3) . .
C1 C2 C3 C4 -2.2(5) . .
C2 C3 C4 C5 2.0(5) . .
C2 C3 C4 C7 -175.5(3) . .
C3 C4 C5 C6 -0.3(5) . .
C7 C4 C5 C6 177.2(3) . .
C2 C1 C6 C5 1.0(6) . .
S1 C1 C6 C5 178.3(3) . .
C4 C5 C6 C1 -1.2(6) . .
Nd1 O6 C7 O5 48.7(7) 3_765 .
Nd1 O6 C7 C4 -133.7(4) 3_765 .
Nd1 O5 C7 O6 9.8(8) 4_565 .
Nd1 O5 C7 C4 -167.9(4) 4_565 .
C5 C4 C7 O6 -160.0(3) . .
C3 C4 C7 O6 17.5(5) . .
C5 C4 C7 O5 17.9(5) . .
C3 C4 C7 O5 -164.7(3) . .
C19 N1 C8 C9 1.4(7) . .
Nd1 N1 C8 C9 -172.6(4) . .
N1 C8 C9 C10 0.1(8) . .
C8 C9 C10 C11 -0.8(8) . .
C9 C10 C11 C19 0.0(7) . .
C9 C10 C11 C12 -178.3(5) . .
C10 C11 C12 C13 174.9(6) . .
C19 C11 C12 C13 -3.3(9) . .
C11 C12 C13 C14 0.4(10) . .
C12 C13 C14 C15 -175.2(6) . .
C12 C13 C14 C18 3.8(9) . .
C18 C14 C15 C16 -1.1(8) . .
C13 C14 C15 C16 177.8(5) . .
C14 C15 C16 C17 3.4(8) . .
C18 N2 C17 C16 -1.3(7) . .
Nd1 N2 C17 C16 177.1(3) . .
C15 C16 C17 N2 -2.2(7) . .
C17 N2 C18 C19 -172.9(4) . .
Nd1 N2 C18 C19 8.7(5) . .
C17 N2 C18 C14 3.7(6) . .
Nd1 N2 C18 C14 -174.7(3) . .
C15 C14 C18 N2 -2.5(7) . .
C13 C14 C18 N2 178.4(4) . .
C15 C14 C18 C19 174.0(4) . .
C13 C14 C18 C19 -5.0(7) . .
C8 N1 C19 C18 175.8(4) . .
Nd1 N1 C19 C18 -10.1(5) . .
C8 N1 C19 C11 -2.2(6) . .
Nd1 N1 C19 C11 171.9(3) . .
N2 C18 C19 N1 0.9(6) . .
C14 C18 C19 N1 -175.8(4) . .
N2 C18 C19 C11 178.9(4) . .
C14 C18 C19 C11 2.3(6) . .
C10 C11 C19 N1 1.5(7) . .
C12 C11 C19 N1 179.9(5) . .
C10 C11 C19 C18 -176.4(4) . .
C12 C11 C19 C18 1.9(7) . .
